data_9004188
loop_
_publ_author_name
'Bailey, S. W.'

_publ_section_title
;
 Re-evaluation of ordering and local charge-balance in Ia chlorite
;
_journal_name_full 'The Canadian Mineralogist'
_journal_page_first 649
_journal_page_last 654
_journal_volume 24
_journal_year 1986
_chemical_formula_sum 'Al1.2 Cr0.7 Fe0.1 H7.9 Mg5 O18 Si3'
_chemical_name_mineral Chlorite
_space_group_IT_number 2
_symmetry_space_group_name_Hall '-P 1 (1/2*x+1/2*y,1/2*x-1/2*y,-z)'
_symmetry_space_group_name_H-M 'C -1'
_cell_angle_alpha 90.
_cell_angle_beta 97.1
_cell_angle_gamma 90.
_cell_formula_units_Z 2
_cell_length_a 5.329
_cell_length_b 9.246
_cell_length_c 14.442
_cell_volume 706.129
_database_code_amcsd 0005213
_exptl_crystal_density_diffrn 2.709
_cod_original_formula_sum 'Si3 Al1.2 Mg5 Fe.1 Cr.7 O18 H7.9'
_cod_database_code 9004188

loop_
_space_group_symop_operation_xyz
x,y,z
1/2+x,1/2+y,z
-x,-y,-z
1/2-x,1/2-y,-z

loop_
_atom_site_aniso_label
_atom_site_aniso_U_11
_atom_site_aniso_U_22
_atom_site_aniso_U_33
_atom_site_aniso_U_12
_atom_site_aniso_U_13
_atom_site_aniso_U_23
SiT1 0.00765 0.00606 0.01040 0.00025 0.00115 0.00067
AlT1 0.00765 0.00606 0.01040 0.00025 0.00115 0.00067
SiT2 0.00822 0.00650 0.01145 -0.00025 0.00115 0.00000
AlT2 0.00822 0.00650 0.01145 -0.00025 0.00115 0.00000
MgM1 0.00553 0.00476 0.01040 0.00000 0.00115 0.00000
MgM2 0.00581 0.00520 0.01040 0.00025 0.00077 0.00000
MgM3 0.00510 0.00260 0.00832 0.00000 0.00077 0.00000
FeM4 0.01247 0.00996 0.01353 0.00000 0.00154 0.00067
CrM4 0.01247 0.00996 0.01353 0.00000 0.00154 0.00067
AlM4 0.01247 0.00996 0.01353 0.00000 0.00154 0.00067
O1 0.00638 0.00693 0.01249 0.00099 0.00154 0.00067
O2 0.00581 0.00736 0.01353 0.00000 0.00154 0.00067
O-h1 0.00850 0.00823 0.01353 -0.00025 0.00154 0.00000
O3 0.01714 0.01992 0.01665 0.00396 0.00230 0.00134
O4 0.01870 0.02079 0.01665 -0.00372 0.00115 0.00000
O5 0.02295 0.01386 0.01665 0.00074 0.00192 0.00067
O-h2 0.01601 0.01039 0.01040 0.00074 0.00154 0.00067
O-h3 0.01544 0.01126 0.01040 -0.00099 0.00115 0.00000
O-h4 0.01374 0.01169 0.01145 0.00074 0.00192 0.00000

loop_
_atom_site_label
_atom_site_fract_x
_atom_site_fract_y
_atom_site_fract_z
_atom_site_occupancy
_atom_site_type_symbol
_atom_site_attached_hydrogens
SiT1 0.39680 -0.00010 0.19060 0.75000 Si 0
AlT1 0.39680 -0.00010 0.19060 0.12500 Al 0
SiT2 0.89700 0.16670 0.19080 0.75000 Si 0
AlT2 0.89700 0.16670 0.19080 0.37500 Al 0
MgM1 0.00000 0.00000 0.00000 1.00000 Mg 0
MgM2 -0.00090 0.33340 0.00006 1.00000 Mg 0
MgM3 0.00120 0.16660 0.50314 1.00000 Mg 0
FeM4 0.50000 0.00000 0.50000 0.10000 Fe 0
CrM4 0.50000 0.00000 0.50000 0.70000 Cr 0
AlM4 0.50000 0.00000 0.50000 0.20000 Al 0
O1 0.35900 0.00000 0.07660 1.00000 O 0
O2 0.85880 0.16670 0.07670 1.00000 O 0
O-h1 0.35780 0.33310 0.07340 1.00000 O 0
O3 0.14670 0.06910 0.23190 1.00000 O 0
O4 0.64630 0.09670 0.23180 1.00000 O 0
O5 0.93830 0.33330 0.23200 1.00000 O 0
O-h2 0.15170 0.00180 0.42910 1.00000 O 0
O-h3 0.13590 0.33680 0.42920 1.00000 O 0
O-h4 0.64150 0.16160 0.42920 1.00000 O 0
H1 0.36700 0.33140 0.14050 1.00000 H 0
H2 0.09680 0.01890 0.37140 1.00000 H 0
H3 0.08160 0.33560 0.36810 1.00000 H 0
H4 0.61810 0.15250 0.37300 0.95000 H 0

loop_
_cod_changelog_entry_id
_cod_changelog_entry_author
_cod_changelog_entry_date
_cod_changelog_entry_text
1
;cod-tools version 3.8.0
Id: cif_guess_AMCSD_atom_types 9581 2023-05-17 12:35:41Z saulius
;
2023-05-18T08:40:47+03:00
;Derived atom types and hydrogen counts
from atom names that follow the AMCSD naming convention
(Wat == water, O-H == hydroxyl).
;
2
;cod-tools version 3.10.1
Id: cif_fix_AMCSD_aniso_labels 10200 2024-08-01 14:09:44Z saulius
;
2024-08-02T12:20:31+03:00
;Changed the following '_atom_site_aniso_label' values:
'Oh1' -> 'O-h1'
'Oh2' -> 'O-h2'
'Oh3' -> 'O-h3'
'Oh4' -> 'O-h4'
;

loop_
_cod_related_entry_id
_cod_related_entry_database
_cod_related_entry_code
1 AMCSD 0005213
